data_7222848
loop_
_publ_author_name
'Hopf, V.'
'Schaefer, H.'
'Weiss, A.'

_publ_section_title
;
 Die Kristallstruktur der Phase Li9 Ge4
;
_journal_name_full
;
Zeitschrift fuer Naturforschung, Teil B. Anorganische Chemie, Organische 
Chemie (2,1947-32,1977)
;
_journal_page_first 653
_journal_page_last 653
_journal_volume 25
_journal_year 1970
_chemical_formula_sum 'Ge4 Li9'
_chemical_name_systematic 'Li9 Ge4'
_space_group_IT_number 63
_symmetry_space_group_name_Hall '-C 2c 2'
_symmetry_space_group_name_H-M 'C m c m'
_cell_angle_alpha 90
_cell_angle_beta 90
_cell_angle_gamma 90
_cell_formula_units_Z 4
_cell_length_a 4.49
_cell_length_b 7.87
_cell_length_c 24.44
_cell_volume 863.619
_citation_journal_id_ASTM ZENBAX
_cod_data_source_file Hopf_ZENBAX_1970_661.cif
_cod_data_source_block Ge4Li9
_cod_original_cell_volume 863.6191
_cod_database_code 7222848

loop_
_symmetry_equiv_pos_as_xyz
x,y,z
-x,-y,z+1/2
x,-y,-z
-x,y,-z+1/2
-x,-y,-z
x,y,-z-1/2
-x,y,z
x,-y,z-1/2
x+1/2,y+1/2,z
-x+1/2,-y+1/2,z+1/2
x+1/2,-y+1/2,-z
-x+1/2,y+1/2,-z+1/2
-x+1/2,-y+1/2,-z
x+1/2,y+1/2,-z-1/2
-x+1/2,y+1/2,z
x+1/2,-y+1/2,z-1/2

loop_
_atom_site_label
_atom_site_type_symbol
_atom_site_fract_x
_atom_site_fract_y
_atom_site_fract_z
_atom_site_occupancy
_atom_site_U_iso_or_equiv
Li4 Li 0 0.85 0.025 1 0.0
Li1 Li 0 0.182 0.41 1 0.0
Li3 Li 0 0.9 0.14 1 0.0
Li2 Li 0 0.5 0.184 1 0.0
Li5 Li 0 0.82 0.25 1 0.0
Ge1 Ge 0 0.166 0.2 1 0.0
Ge2 Ge 0 0.5 0.05 1 0.0
